data_2203660
loop_
_publ_author_name
'Evain, Michel'
'Pauvert, Micka\"el'
'Collet, Sylvain'
'Guingant, Andre'

_publ_section_title
;
 Methyl
 1-benzoyl-3-hydroxy-4-methoxy-1,2,3,4-tetrahydroquinoline-2-carboxylate
;
_journal_issue 5
_journal_name_full 'Acta Crystallographica Section E'
_journal_page_first o754
_journal_page_last o755
_journal_paper_doi 10.1107/S1600536804007871
_journal_volume 60
_journal_year 2004
_chemical_formula_iupac 'C19 H19 N1 O5'
_chemical_formula_moiety 'C19 H19 N1 O5'
_chemical_formula_sum 'C19 H19 N O5'
_chemical_formula_weight 341.4
_chemical_name_systematic ?
_space_group_IT_number 14
_symmetry_cell_setting monoclinic
_symmetry_space_group_name_Hall '-P 2ybc'
_symmetry_space_group_name_H-M 'P 1 21/c 1'
_cell_angle_alpha 90
_cell_angle_beta 97.381(3)
_cell_angle_gamma 90
_cell_formula_units_Z 4
_cell_length_a 13.0672(4)
_cell_length_b 6.7829(3)
_cell_length_c 19.2623(8)
_cell_measurement_reflns_used 8343
_cell_measurement_temperature 150
_cell_measurement_theta_max 30.03
_cell_measurement_theta_min 2.91
_cell_volume 1693.14(12)
_computing_cell_refinement COLLECT
_computing_data_collection 'Collect (Nonius, 1998)'
_computing_data_reduction 'EVALCCD (Nonius, 1998)'
_computing_molecular_graphics 'DIAMOND (Brandenburg & Berndt, 1999)'
_computing_publication_material JANA2000
_computing_structure_refinement 'JANA2000 (Petricek & Dusek, 2000)'
_computing_structure_solution 'SHELXTL (Sheldrick, 1995)'
_diffrn_ambient_temperature 150
_diffrn_detector_area_resol_mean 9
_diffrn_measured_fraction_theta_full 0.99
_diffrn_measured_fraction_theta_max 0.99
_diffrn_measurement_device '95mm CCD camera on \k-goniostat'
_diffrn_measurement_device_type 'Nonius KappaCCD '
_diffrn_measurement_method '\f and \w frames'
_diffrn_radiation_monochromator 'horizonally mounted graphite crystal'
_diffrn_radiation_type 'Mo K\a'
_diffrn_radiation_wavelength 0.71069
_diffrn_reflns_av_R_equivalents 0.0760
_diffrn_reflns_av_sigmaI/netI 0.0520
_diffrn_reflns_limit_h_max 18
_diffrn_reflns_limit_h_min -18
_diffrn_reflns_limit_k_max 9
_diffrn_reflns_limit_k_min -9
_diffrn_reflns_limit_l_max 26
_diffrn_reflns_limit_l_min -26
_diffrn_reflns_number 27588
_diffrn_reflns_theta_full 29.84
_diffrn_reflns_theta_max 29.84
_diffrn_reflns_theta_min 6.35
_diffrn_standards_decay_% 0
_diffrn_standards_number 0
_exptl_absorpt_coefficient_mu 0.097
_exptl_absorpt_correction_T_max 1.000
_exptl_absorpt_correction_T_min 1.000
_exptl_absorpt_correction_type none
_exptl_crystal_colour colourless
_exptl_crystal_density_diffrn 1.33873(9)
_exptl_crystal_density_meas ?
_exptl_crystal_description 'thick plate'
_exptl_crystal_F_000 720
_exptl_crystal_size_max 0.23
_exptl_crystal_size_mid 0.16
_exptl_crystal_size_min 0.06
_refine_diff_density_max 0.51
_refine_diff_density_min -0.44
_refine_ls_extinction_method none
_refine_ls_goodness_of_fit_ref 1.44
_refine_ls_hydrogen_treatment mixed
_refine_ls_number_parameters 229
_refine_ls_number_reflns 4886
_refine_ls_R_factor_all 0.1087
_refine_ls_R_factor_gt 0.0581
_refine_ls_shift/su_max 0.0005
_refine_ls_shift/su_mean 0.0001
_refine_ls_structure_factor_coef Fsqd
_refine_ls_weighting_details 'w = 1/[\s^2^(I)+0.001936I^2^]'
_refine_ls_weighting_scheme sigma
_refine_ls_wR_factor_gt 0.1104
_refine_ls_wR_factor_ref 0.1243
_reflns_number_gt 3228
_reflns_number_total 4886
_reflns_threshold_expression I>2\s(I)
_cod_data_source_file su6092.cif
_cod_data_source_block I
_cod_depositor_comments
;
The following automatic conversions were performed:
'_exptl_absorpt_correction_type' value 'None' changed to 'none' according
to '/home/saulius/struct/CIF-dictionaries/cif_core.dic' dictionary named
'cif_core.dic' version 2.4.1 from 2010-06-29.

Automatic conversion script
Id: cif_fix_enum 1527 2010-12-29 10:47:43Z saulius 

The following automatic conversions were performed:

'_exptl_absorpt_correction_type' value 'None' changed to 'none'
according to /home/saulius/struct/CIF-dictionaries/cif_core.dic
dictionary named 'cif_core.dic' version 2.4.1 from 2010-06-29.

Automatic conversion script
Id: cif_fix_values 1715 2011-07-08 13:25:40Z adriana 
;
_cod_original_sg_symbol_H-M 'P 21/c'
_cod_original_formula_sum 'C19 H19 N1 O5'
_cod_database_code 2203660

loop_
_symmetry_equiv_pos_site_id
_symmetry_equiv_pos_as_xyz
1 x,y,z
2 -x,1/2+y,1/2-z
3 -x,-y,-z
4 x,1/2-y,1/2+z

loop_
_atom_site_label
_atom_site_fract_x
_atom_site_fract_y
_atom_site_fract_z
_atom_site_U_iso_or_equiv
_atom_site_adp_type
_atom_site_calc_flag
_atom_site_occupancy
_atom_site_type_symbol
O1 0.45544(7) 0.28756(15) 0.50688(5) 0.0243(3) Uani d 1 O
O2 0.16179(8) 0.32363(16) 0.50236(6) 0.0324(4) Uani d 1 O
O3 0.18200(8) 0.61612(16) 0.55782(6) 0.0278(3) Uani d 1 O
O4 0.36320(8) 0.81340(16) 0.40975(6) 0.0275(3) Uani d 1 O
O5 0.08979(7) 0.72753(16) 0.40556(6) 0.0286(3) Uani d 1 O
N1 0.32939(9) 0.41095(18) 0.42745(6) 0.0201(3) Uani d 1 N
C1 0.29682(10) 0.5501(2) 0.47788(7) 0.0205(4) Uani d 1 C
C2 0.27589(10) 0.7503(2) 0.44125(8) 0.0220(4) Uani d 1 C
C3 0.18771(10) 0.7312(2) 0.38088(8) 0.0216(4) Uani d 1 C
C4 0.13031(11) 0.5187(2) 0.27692(8) 0.0274(5) Uani d 1 C
C5 0.13398(12) 0.3512(2) 0.23669(9) 0.0331(5) Uani d 1 C
C6 0.20378(12) 0.2032(3) 0.25960(8) 0.0306(5) Uani d 1 C
C7 0.26822(11) 0.2222(2) 0.32214(8) 0.0249(5) Uani d 1 C
C8 0.26571(10) 0.3941(2) 0.36187(7) 0.0203(4) Uani d 1 C
C9 0.19599(10) 0.5446(2) 0.33965(8) 0.0208(4) Uani d 1 C
C10 0.20522(11) 0.4788(2) 0.51258(7) 0.0223(4) Uani d 1 C
C11 0.09232(12) 0.5790(3) 0.59273(9) 0.0345(5) Uani d 1 C
C12 0.05746(13) 0.9168(3) 0.42637(11) 0.0426(6) Uani d 1 C
C13 0.42325(11) 0.3188(2) 0.44449(8) 0.0207(4) Uani d 1 C
C14 0.49065(10) 0.2792(2) 0.38910(8) 0.0218(4) Uani d 1 C
C15 0.49675(12) 0.4150(3) 0.33557(8) 0.0288(5) Uani d 1 C
C16 0.56889(12) 0.3880(3) 0.28915(9) 0.0374(6) Uani d 1 C
C17 0.63395(13) 0.2273(3) 0.29584(9) 0.0391(6) Uani d 1 C
C18 0.62855(12) 0.0921(3) 0.34943(10) 0.0356(5) Uani d 1 C
C19 0.55756(11) 0.1176(2) 0.39635(8) 0.0266(5) Uani d 1 C
Hc1 0.354 0.5576 0.5153 0.0246 Uiso d 1 H
Hc2 0.2633 0.8481 0.4759 0.0265 Uiso d 1 H
Hc3 0.1887 0.8468 0.3513 0.026 Uiso d 1 H
Hc4 0.0806 0.6203 0.2608 0.0329 Uiso d 1 H
H1o4 0.4174(14) 0.795(3) 0.4392(10) 0.033 Uiso d 1 H
Hc5 0.0883 0.3376 0.1931 0.0397 Uiso d 1 H
Hc6 0.2076 0.0852 0.2316 0.0367 Uiso d 1 H
Hc7 0.3149 0.1155 0.338 0.0299 Uiso d 1 H
H1c11 0.0306 0.5858 0.559 0.0414 Uiso d 1 H
H2c11 0.0977 0.449 0.6138 0.0414 Uiso d 1 H
H3c11 0.0885 0.6775 0.6288 0.0414 Uiso d 1 H
H1c12 -0.0113 0.9072 0.4399 0.0511 Uiso d 1 H
H2c12 0.1049 0.9639 0.4658 0.0511 Uiso d 1 H
H3c12 0.0568 1.0083 0.3876 0.0511 Uiso d 1 H
Hc15 0.4509 0.528 0.3306 0.0345 Uiso d 1 H
Hc16 0.5739 0.482 0.2518 0.0449 Uiso d 1 H
Hc17 0.6834 0.2093 0.2629 0.0469 Uiso d 1 H
Hc18 0.6746 -0.0206 0.3541 0.0428 Uiso d 1 H
Hc19 0.5547 0.0233 0.4339 0.0319 Uiso d 1 H

loop_
_atom_site_aniso_label
_atom_site_aniso_U_11
_atom_site_aniso_U_22
_atom_site_aniso_U_33
_atom_site_aniso_U_12
_atom_site_aniso_U_13
_atom_site_aniso_U_23
_atom_site_aniso_type_symbol
O1 0.0210(5) 0.0287(5) 0.0219(5) -0.0003(4) -0.0021(4) 0.0077(5) O
O2 0.0331(6) 0.0279(6) 0.0377(7) -0.0108(5) 0.0096(5) -0.0018(5) O
O3 0.0252(6) 0.0327(6) 0.0262(6) -0.0060(5) 0.0060(4) -0.0042(5) O
O4 0.0145(5) 0.0311(6) 0.0353(6) -0.0061(4) -0.0030(4) 0.0111(5) O
O5 0.0197(5) 0.0292(6) 0.0370(6) 0.0000(4) 0.0043(5) -0.0061(5) O
N1 0.0173(6) 0.0227(6) 0.0191(6) -0.0004(5) -0.0024(5) 0.0028(5) N
C1 0.0160(7) 0.0231(7) 0.0212(7) -0.0019(6) -0.0019(6) 0.0012(6) C
C2 0.0170(7) 0.0208(7) 0.0276(8) -0.0034(6) -0.0004(6) 0.0023(6) C
C3 0.0148(7) 0.0204(7) 0.0289(8) -0.0018(6) -0.0002(6) 0.0033(6) C
C4 0.0222(8) 0.0303(8) 0.0279(8) 0.0031(6) -0.0040(6) 0.0039(7) C
C5 0.0300(9) 0.0400(10) 0.0259(8) 0.0027(7) -0.0091(7) -0.0024(8) C
C6 0.0293(8) 0.0312(9) 0.0293(9) -0.0002(7) -0.0034(7) -0.0060(7) C
C7 0.0200(7) 0.0246(8) 0.0292(8) -0.0009(6) -0.0003(6) 0.0019(7) C
C8 0.0163(7) 0.0241(7) 0.0198(7) -0.0045(6) -0.0002(6) 0.0031(6) C
C9 0.0151(6) 0.0244(8) 0.0223(7) -0.0027(6) 0.0003(6) 0.0030(6) C
C10 0.0198(7) 0.0258(8) 0.0199(7) -0.0017(6) -0.0025(6) 0.0020(6) C
C11 0.0297(9) 0.0469(11) 0.0282(9) -0.0037(8) 0.0088(7) 0.0002(8) C
C12 0.0289(9) 0.0415(10) 0.0566(12) 0.0050(8) 0.0024(9) -0.0212(10) C
C13 0.0179(7) 0.0177(7) 0.0255(8) -0.0040(6) -0.0015(6) 0.0047(6) C
C14 0.0157(7) 0.0258(7) 0.0229(8) -0.0041(6) -0.0014(6) 0.0014(6) C
C15 0.0219(8) 0.0359(9) 0.0279(8) -0.0015(7) 0.0008(6) 0.0073(7) C
C16 0.0296(9) 0.0555(12) 0.0281(9) -0.0062(8) 0.0071(7) 0.0067(9) C
C17 0.0260(8) 0.0598(12) 0.0326(9) -0.0066(8) 0.0076(7) -0.0127(9) C
C18 0.0255(8) 0.0360(9) 0.0445(10) 0.0004(7) 0.0010(7) -0.0132(9) C
C19 0.0214(7) 0.0248(8) 0.0320(9) -0.0034(6) -0.0026(6) -0.0013(7) C

loop_
_atom_type_symbol
_atom_type_scat_dispersion_real
_atom_type_scat_dispersion_imag
_atom_type_scat_source
C 0.003 0.002 'International Tables Vol C Tables  4.2.6.8 and 6.1.1.4'
N 0.006 0.003 'International Tables Vol C Tables  4.2.6.8 and 6.1.1.4'
O 0.011 0.006 'International Tables Vol C Tables  4.2.6.8 and 6.1.1.4'
H 0.000 0.000 'International Tables Vol C Tables  4.2.6.8 and 6.1.1.4'

loop_
_geom_angle_atom_site_label_1
_geom_angle_atom_site_label_2
_geom_angle_atom_site_label_3
_geom_angle
_geom_angle_publ_flag
C10 O3 C11 116.57(12) no
C3 O5 C12 112.96(12) no
C1 N1 C8 117.11(11) no
C1 N1 C13 117.54(11) no
C8 N1 C13 125.11(12) no
N1 C1 C2 108.43(12) no
N1 C1 C10 113.58(11) no
C2 C1 C10 112.24(11) no
O4 C2 C1 110.83(11) no
O4 C2 C3 105.48(12) no
C1 C2 C3 110.22(11) no
O5 C3 C2 111.64(12) no
O5 C3 C9 106.88(11) no
C2 C3 C9 111.88(11) no
C5 C4 C9 121.74(14) no
C4 C5 C6 119.04(14) no
C5 C6 C7 120.69(15) no
C6 C7 C8 119.97(14) no
N1 C8 C7 120.01(12) no
N1 C8 C9 119.73(13) no
C7 C8 C9 120.12(12) no
C3 C9 C4 118.87(12) no
C3 C9 C8 122.72(12) no
C4 C9 C8 118.40(13) no
O2 C10 O3 125.17(14) no
O2 C10 C1 126.06(14) no
O3 C10 C1 108.76(12) no
O1 C13 N1 119.29(13) no
O1 C13 C14 120.29(12) no
N1 C13 C14 120.02(12) no
C13 C14 C15 120.37(13) no
C13 C14 C19 119.25(13) no
C15 C14 C19 119.86(14) no
C14 C15 C16 119.77(15) no
C15 C16 C17 120.30(17) no
C16 C17 C18 120.12(17) no
C17 C18 C19 120.27(16) no
C14 C19 C18 119.68(15) no
C2 O4 H1o4 108.2(13) no
N1 C1 Hc1 105.44 no
C2 C1 Hc1 111.67 no
C10 C1 Hc1 105.29 no
O4 C2 Hc2 107.64 no
C1 C2 Hc2 108.90 no
C1 C2 H1o4 92.0(5) no
C3 C2 Hc2 113.70 no
C3 C2 H1o4 130.0(6) no
Hc2 C2 H1o4 99.1 no
O5 C3 Hc3 106.93 no
C2 C3 Hc3 108.17 no
C9 C3 Hc3 111.25 no
C5 C4 Hc4 118.37 no
C9 C4 Hc4 119.89 no
C4 C5 Hc5 120.15 no
C6 C5 Hc5 120.81 no
C5 C6 Hc6 119.84 no
C7 C6 Hc6 119.47 no
C6 C7 Hc7 119.54 no
C8 C7 Hc7 120.49 no
O3 C11 H1c11 109.47 no
O3 C11 H2c11 109.47 no
O3 C11 H3c11 109.47 no
H1c11 C11 H2c11 109.47 no
H1c11 C11 H3c11 109.47 no
H2c11 C11 H3c11 109.47 no
O5 C12 H1c12 109.47 no
O5 C12 H2c12 109.47 no
O5 C12 H3c12 109.47 no
H1c12 C12 H2c12 109.5 no
H1c12 C12 H3c12 109.47 no
H2c12 C12 H3c12 109.47 no
C14 C15 Hc15 120.12 no
C16 C15 Hc15 120.12 no
C15 C16 Hc16 120.36 no
C17 C16 Hc16 119.33 no
C16 C17 Hc17 119.55 no
C18 C17 Hc17 120.34 no
C17 C18 Hc18 119.95 no
C19 C18 Hc18 119.77 no
C14 C19 Hc19 120.56 no
C18 C19 Hc19 119.76 no

loop_
_geom_bond_atom_site_label_1
_geom_bond_atom_site_label_2
_geom_bond_distance
_geom_bond_publ_flag
O1 C13 1.2396(17) no
O2 C10 1.1997(18) no
O3 C10 1.3369(19) no
O3 C11 1.446(2) no
O4 C2 1.4252(18) no
O4 H1o4 0.858(18) no
O5 C3 1.4214(17) no
O5 C12 1.425(2) no
N1 C1 1.4567(19) no
N1 C8 1.4251(17) no
N1 C13 1.3782(18) no
C1 C2 1.538(2) no
C1 C10 1.523(2) no
C1 Hc1 0.97 no
C2 C3 1.5337(19) no
C2 Hc2 0.97 no
C3 C9 1.506(2) no
C3 Hc3 0.97 no
C4 C5 1.380(2) no
C4 C9 1.400(2) no
C4 Hc4 0.97 no
C5 C6 1.389(2) no
C5 Hc5 0.97 no
C6 C7 1.384(2) no
C6 Hc6 0.97 no
C7 C8 1.398(2) no
C7 Hc7 0.97 no
C8 C9 1.3983(19) no
C11 H1c11 0.97 no
C11 H2c11 0.97 no
C11 H3c11 0.97 no
C12 H1c12 0.97 no
C12 H2c12 0.97 no
C12 H3c12 0.97 no
C13 C14 1.492(2) no
C14 C15 1.392(2) no
C14 C19 1.398(2) no
C15 C16 1.392(2) no
C15 Hc15 0.97 no
C16 C17 1.378(3) no
C16 Hc16 0.97 no
C17 C18 1.389(3) no
C17 Hc17 0.97 no
C18 C19 1.387(2) no
C18 Hc18 0.97 no
C19 Hc19 0.97 no

loop_
_geom_hbond_atom_site_label_D
_geom_hbond_atom_site_label_H
_geom_hbond_atom_site_label_A
_geom_hbond_site_symmetry_A
_geom_hbond_distance_DH
_geom_hbond_distance_HA
_geom_hbond_distance_DA
_geom_hbond_angle_DHA
_geom_hbond_publ_flag
O4 H1O4 O1 3_666 0.858(19) 1.926(19) 2.7724(14) 169(2) yes
C1 HC1 O1 . 0.97 2.28 2.7353(17) 108 ?
C7 HC7 O4 1_545 0.97 2.51 3.3969(18) 153 ?
C19 HC19 O1 3_656 0.97 2.41 3.3372(17) 160 ?
